data_7017087
loop_
_publ_author_name
'Quiroz-Guzman, Mauricio'
'Oliver, Allen G.'
'Loza, Andrew J.'
'Brown, Seth N.'

_publ_section_title
;
 Redox-active tetrahydrosalen (salan) complexes of titanium.
;
_journal_issue 43
_journal_name_full 'Dalton transactions (Cambridge, England : 2003)'
_journal_page_first 11458
_journal_page_last 11468
_journal_paper_doi 10.1039/c1dt11228g
_journal_volume 40
_journal_year 2011
_chemical_formula_moiety 'C23 H28 Br2 N2 O5 Ti, 0.5 (C5 H10 O3), 0.5 (C H Cl3)'
_chemical_formula_sum 'C26 H33.5 Br2 Cl1.5 N2 O6.5 Ti'
_chemical_formula_weight 738.94
_chemical_name_common '(Br{NMe}salan)Ti(OCH2C(CH3)2C(O)O) . 0.5 HOCH2C(CH3)2CO2H . 0.5 CHCl3'
_chemical_name_systematic
;
[N,N'-Dimethyl-N,N'-bis-(2-oxido-5-bromobenzyl)ethylenediamine](2,2-
dimethyl-3-oxidopropanoato)titanium(IV) hemi-hydroxypivalic acid hemi-
chloroform solvate
;
_space_group_IT_number 14
_symmetry_cell_setting monoclinic
_symmetry_space_group_name_Hall '-P 2ybc'
_symmetry_space_group_name_H-M 'P 1 21/c 1'
_atom_sites_solution_hydrogens geom
_atom_sites_solution_primary direct
_atom_sites_solution_secondary difmap
_audit_creation_method SHELXL-97
_cell_angle_alpha 90.00
_cell_angle_beta 98.6784(12)
_cell_angle_gamma 90.00
_cell_formula_units_Z 8
_cell_length_a 19.9705(15)
_cell_length_b 21.2780(16)
_cell_length_c 14.1667(11)
_cell_measurement_reflns_used 9817
_cell_measurement_temperature 120(2)
_cell_measurement_theta_max 26.34
_cell_measurement_theta_min 2.40
_cell_volume 5951.0(8)
_computing_cell_refinement 'APEX2/SAINT (Bruker, 2004)'
_computing_data_collection 'APEX2 (Bruker, 2004)'
_computing_data_reduction 'SAINT/XPREP (Bruker, 2004; Sheldrick, 2003)'
_computing_molecular_graphics 'XP (Sheldrick, 1998)'
_computing_publication_material 'XCIF (Sheldrick, 2001)'
_computing_structure_refinement 'XL (Sheldrick, 2001)'
_computing_structure_solution 'XS (Sheldrick, 2001)'
_diffrn_ambient_temperature 120(2)
_diffrn_detector_area_resol_mean 8.33
_diffrn_measured_fraction_theta_full 0.999
_diffrn_measured_fraction_theta_max 0.999
_diffrn_measurement_device_type 'Bruker APEX-II CCD'
_diffrn_measurement_method '\f and \w scans'
_diffrn_radiation_monochromator graphite
_diffrn_radiation_source 'fine-focus sealed tube'
_diffrn_radiation_type MoK\a
_diffrn_radiation_wavelength 0.71073
_diffrn_reflns_av_R_equivalents 0.0438
_diffrn_reflns_av_sigmaI/netI 0.0279
_diffrn_reflns_limit_h_max 25
_diffrn_reflns_limit_h_min -24
_diffrn_reflns_limit_k_max 26
_diffrn_reflns_limit_k_min -26
_diffrn_reflns_limit_l_max 17
_diffrn_reflns_limit_l_min -17
_diffrn_reflns_number 87013
_diffrn_reflns_theta_full 26.45
_diffrn_reflns_theta_max 26.45
_diffrn_reflns_theta_min 1.41
_exptl_absorpt_coefficient_mu 3.152
_exptl_absorpt_correction_T_max 0.7646
_exptl_absorpt_correction_T_min 0.5713
_exptl_absorpt_correction_type multi-scan
_exptl_absorpt_process_details
;
Blessing, R. H. (1995) Acta Cryst. A51, 33-38.

Sheldrick, G.M. (2008) SADABS v2008/1. Bruker AXS Inc.
Madison, WI USA.
;
_exptl_crystal_colour yellow
_exptl_crystal_density_diffrn 1.650
_exptl_crystal_density_method 'not measured'
_exptl_crystal_description tablet
_exptl_crystal_F_000 2984
_exptl_crystal_recrystallization_method
;
Crystals formed in the mother liquor from the preparative
procedure after standing at -35 deg C.
;
_exptl_crystal_size_max 0.20
_exptl_crystal_size_mid 0.19
_exptl_crystal_size_min 0.09
_refine_diff_density_max 1.290
_refine_diff_density_min -1.006
_refine_diff_density_rms 0.072
_refine_ls_extinction_method none
_refine_ls_goodness_of_fit_ref 1.021
_refine_ls_hydrogen_treatment mixed
_refine_ls_matrix_type full
_refine_ls_number_parameters 718
_refine_ls_number_reflns 12258
_refine_ls_number_restraints 0
_refine_ls_restrained_S_all 1.021
_refine_ls_R_factor_all 0.0474
_refine_ls_R_factor_gt 0.0338
_refine_ls_shift/su_max 0.002
_refine_ls_shift/su_mean 0.000
_refine_ls_structure_factor_coef Fsqd
_refine_ls_weighting_details 'calc w=1/[\s^2^(Fo^2^)+(0.0384P)^2^+7.0190P] where P=(Fo^2^+2Fc^2^)/3'
_refine_ls_weighting_scheme calc
_refine_ls_wR_factor_gt 0.0794
_refine_ls_wR_factor_ref 0.0852
_reflns_number_gt 9986
_reflns_number_total 12258
_reflns_threshold_expression >2sigma(I)
_cod_data_source_file c1dt11228g.txt
_cod_data_source_block twopiv
_cod_depositor_comments
;
The following automatic conversions were performed:

'_symmetry_cell_setting' value 'Monoclinic' changed to 'monoclinic'
according to /home/saulius/struct/CIF-dictionaries/cif_core.dic
dictionary named 'cif_core.dic' version 2.4.1 from 2010-06-29.

Automatic conversion script
Id: cif_fix_values 1715 2011-07-08 13:25:40Z adriana 
;
_cod_original_sg_symbol_H-M P2(1)/c
_cod_original_formula_sum 'C26 H33.50 Br2 Cl1.50 N2 O6.50 Ti'
_cod_database_code 7017087

loop_
_symmetry_equiv_pos_as_xyz
'x, y, z'
'-x, y+1/2, -z+1/2'
'-x, -y, -z'
'x, -y-1/2, z-1/2'

loop_
_atom_site_label
_atom_site_type_symbol
_atom_site_fract_x
_atom_site_fract_y
_atom_site_fract_z
_atom_site_U_iso_or_equiv
_atom_site_adp_type
_atom_site_occupancy
_atom_site_symmetry_multiplicity
_atom_site_calc_flag
_atom_site_refinement_flags
_atom_site_disorder_assembly
_atom_site_disorder_group
Ti1 Ti -0.33039(2) 0.63994(2) -0.66122(3) 0.02217(11) Uani 1 1 d . . .
Br11 Br -0.594986(16) 0.840700(15) -0.47983(2) 0.03721(8) Uani 1 1 d . . .
Br12 Br -0.351076(19) 0.532807(17) -1.17353(2) 0.04369(9) Uani 1 1 d . . .
O11 O -0.40228(9) 0.64711(9) -0.59330(14) 0.0259(4) Uani 1 1 d . . .
O12 O -0.37946(9) 0.60609(9) -0.77234(13) 0.0266(4) Uani 1 1 d . . .
O13 O -0.28997(9) 0.56633(8) -0.62260(14) 0.0250(4) Uani 1 1 d . . .
O14 O -0.26582(9) 0.68099(8) -0.55947(14) 0.0258(4) Uani 1 1 d . . .
O15 O -0.17871(11) 0.69308(9) -0.44437(15) 0.0344(5) Uani 1 1 d . . .
N11 N -0.36061(12) 0.73964(11) -0.70732(17) 0.0270(5) Uani 1 1 d . . .
N12 N -0.25392(12) 0.66507(11) -0.75956(17) 0.0281(5) Uani 1 1 d . . .
C11 C -0.37211(15) 0.77781(13) -0.6227(2) 0.0297(6) Uani 1 1 d . . .
H11A H -0.3794 0.8222 -0.6424 0.036 Uiso 1 1 calc R . .
H11B H -0.3310 0.7760 -0.5740 0.036 Uiso 1 1 calc R . .
C12 C -0.30471(17) 0.76903(14) -0.7491(3) 0.0389(8) Uani 1 1 d . . .
H12A H -0.2680 0.7817 -0.6977 0.047 Uiso 1 1 calc R . .
H12B H -0.3214 0.8071 -0.7855 0.047 Uiso 1 1 calc R . .
C13 C -0.27770(17) 0.72190(14) -0.8155(2) 0.0369(7) Uani 1 1 d . . .
H13A H -0.3139 0.7104 -0.8683 0.044 Uiso 1 1 calc R . .
H13B H -0.2398 0.7408 -0.8433 0.044 Uiso 1 1 calc R . .
C14 C -0.24609(14) 0.61155(14) -0.8254(2) 0.0288(6) Uani 1 1 d . . .
H14A H -0.2297 0.5745 -0.7863 0.035 Uiso 1 1 calc R . .
H14B H -0.2106 0.6228 -0.8642 0.035 Uiso 1 1 calc R . .
C15 C -0.23571(14) 0.54882(13) -0.5514(2) 0.0279(6) Uani 1 1 d . . .
H15A H -0.1929 0.5511 -0.5785 0.034 Uiso 1 1 calc R . .
H15B H -0.2422 0.5046 -0.5328 0.034 Uiso 1 1 calc R . .
C16 C -0.22918(15) 0.59008(13) -0.4620(2) 0.0292(6) Uani 1 1 d . . .
C17 C -0.22257(14) 0.65925(13) -0.4891(2) 0.0269(6) Uani 1 1 d . . .
C18 C -0.29216(17) 0.58244(14) -0.4129(2) 0.0347(7) Uani 1 1 d . . .
H18A H -0.2876 0.6089 -0.3557 0.052 Uiso 1 1 calc R . .
H18B H -0.2966 0.5384 -0.3947 0.052 Uiso 1 1 calc R . .
H18C H -0.3325 0.5952 -0.4569 0.052 Uiso 1 1 calc R . .
C19 C -0.16585(18) 0.56892(15) -0.3947(3) 0.0430(8) Uani 1 1 d . . .
H19A H -0.1605 0.5946 -0.3366 0.065 Uiso 1 1 calc R . .
H19B H -0.1259 0.5740 -0.4266 0.065 Uiso 1 1 calc R . .
H19C H -0.1706 0.5246 -0.3778 0.065 Uiso 1 1 calc R . .
C101 C -0.42345(16) 0.74067(15) -0.7784(2) 0.0353(7) Uani 1 1 d . . .
H10A H -0.4604 0.7208 -0.7509 0.053 Uiso 1 1 calc R . .
H10B H -0.4158 0.7176 -0.8357 0.053 Uiso 1 1 calc R . .
H10C H -0.4356 0.7843 -0.7954 0.053 Uiso 1 1 calc R . .
C102 C -0.18445(15) 0.67738(16) -0.7076(2) 0.0384(8) Uani 1 1 d . . .
H10D H -0.1682 0.6403 -0.6699 0.058 Uiso 1 1 calc R . .
H10E H -0.1857 0.7135 -0.6649 0.058 Uiso 1 1 calc R . .
H10F H -0.1538 0.6865 -0.7537 0.058 Uiso 1 1 calc R . .
C111 C -0.44337(14) 0.69128(13) -0.56459(19) 0.0235(6) Uani 1 1 d . . .
C112 C -0.43230(14) 0.75548(13) -0.5783(2) 0.0254(6) Uani 1 1 d . . .
C113 C -0.47763(14) 0.79874(14) -0.5519(2) 0.0278(6) Uani 1 1 d . . .
H113 H -0.4709 0.8423 -0.5619 0.033 Uiso 1 1 calc R . .
C114 C -0.53262(14) 0.77903(14) -0.5111(2) 0.0273(6) Uani 1 1 d . . .
C115 C -0.54347(15) 0.71647(14) -0.4958(2) 0.0297(6) Uani 1 1 d . . .
H115 H -0.5813 0.7034 -0.4675 0.036 Uiso 1 1 calc R . .
C116 C -0.49853(14) 0.67239(13) -0.52231(19) 0.0263(6) Uani 1 1 d . . .
H116 H -0.5055 0.6290 -0.5115 0.032 Uiso 1 1 calc R . .
C121 C -0.37152(14) 0.58736(13) -0.8604(2) 0.0253(6) Uani 1 1 d . . .
C122 C -0.30878(14) 0.59287(13) -0.8920(2) 0.0264(6) Uani 1 1 d . . .
C123 C -0.30361(15) 0.57642(13) -0.9859(2) 0.0294(6) Uani 1 1 d . . .
H123 H -0.2618 0.5816 -1.0093 0.035 Uiso 1 1 calc R . .
C124 C -0.35917(16) 0.55253(14) -1.0449(2) 0.0308(6) Uani 1 1 d . . .
C125 C -0.42034(16) 0.54490(14) -1.0132(2) 0.0330(7) Uani 1 1 d . . .
H125 H -0.4577 0.5271 -1.0539 0.040 Uiso 1 1 calc R . .
C126 C -0.42701(15) 0.56336(14) -0.9213(2) 0.0306(6) Uani 1 1 d . . .
H126 H -0.4696 0.5597 -0.8997 0.037 Uiso 1 1 calc R . .
Ti2 Ti 0.13265(2) 0.62157(2) -0.50035(3) 0.02100(11) Uani 1 1 d . . .
Br21 Br 0.395178(15) 0.768350(17) -0.76000(2) 0.03829(9) Uani 1 1 d . . .
Br22 Br 0.221875(18) 0.578096(15) 0.03471(2) 0.03839(9) Uani 1 1 d . . .
O21 O 0.19700(9) 0.61286(9) -0.58138(13) 0.0251(4) Uani 1 1 d . . .
O22 O 0.18707(9) 0.59059(9) -0.39306(13) 0.0246(4) Uani 1 1 d . . .
O23 O 0.07932(9) 0.55322(9) -0.52864(13) 0.0251(4) Uani 1 1 d . . .
O24 O 0.06684(9) 0.66738(9) -0.59449(13) 0.0252(4) Uani 1 1 d . . .
O25 O -0.02718(13) 0.68713(10) -0.6922(2) 0.0548(7) Uani 1 1 d . . .
N21 N 0.17655(11) 0.71936(10) -0.47706(16) 0.0226(5) Uani 1 1 d . . .
N22 N 0.07206(11) 0.66244(11) -0.38901(16) 0.0246(5) Uani 1 1 d . . .
C21 C 0.18672(14) 0.74851(13) -0.5695(2) 0.0268(6) Uani 1 1 d . . .
H21A H 0.2016 0.7926 -0.5579 0.032 Uiso 1 1 calc R . .
H21B H 0.1429 0.7492 -0.6128 0.032 Uiso 1 1 calc R . .
C22 C 0.12695(15) 0.75889(13) -0.4344(2) 0.0294(6) Uani 1 1 d . . .
H22A H 0.0880 0.7693 -0.4838 0.035 Uiso 1 1 calc R . .
H22B H 0.1488 0.7987 -0.4102 0.035 Uiso 1 1 calc R . .
C23 C 0.10232(15) 0.72370(13) -0.3531(2) 0.0284(6) Uani 1 1 d . . .
H23A H 0.1407 0.7161 -0.3014 0.034 Uiso 1 1 calc R . .
H23B H 0.0680 0.7492 -0.3268 0.034 Uiso 1 1 calc R . .
C24 C 0.07167(14) 0.61773(14) -0.3072(2) 0.0281(6) Uani 1 1 d . . .
H24A H 0.0501 0.5781 -0.3324 0.034 Uiso 1 1 calc R . .
H24B H 0.0429 0.6358 -0.2629 0.034 Uiso 1 1 calc R . .
C25 C 0.02266(15) 0.53916(13) -0.5973(2) 0.0285(6) Uani 1 1 d . . .
H25A H -0.0186 0.5426 -0.5666 0.034 Uiso 1 1 calc R . .
H25B H 0.0263 0.4949 -0.6176 0.034 Uiso 1 1 calc R . .
C26 C 0.01335(15) 0.58096(13) -0.6871(2) 0.0284(6) Uani 1 1 d . . .
C27 C 0.01581(14) 0.64993(14) -0.6569(2) 0.0279(6) Uani 1 1 d . . .
C28 C -0.05472(16) 0.56366(15) -0.7459(2) 0.0349(7) Uani 1 1 d . . .
H28A H -0.0543 0.5192 -0.7641 0.052 Uiso 1 1 calc R . .
H28B H -0.0624 0.5897 -0.8036 0.052 Uiso 1 1 calc R . .
H28C H -0.0911 0.5709 -0.7078 0.052 Uiso 1 1 calc R . .
C29 C 0.07011(16) 0.56983(15) -0.7475(2) 0.0355(7) Uani 1 1 d . . .
H29A H 0.0696 0.5258 -0.7677 0.053 Uiso 1 1 calc R . .
H29B H 0.1140 0.5796 -0.7094 0.053 Uiso 1 1 calc R . .
H29C H 0.0629 0.5971 -0.8039 0.053 Uiso 1 1 calc R . .
C201 C 0.24276(14) 0.71914(14) -0.4136(2) 0.0295(6) Uani 1 1 d . . .
H20A H 0.2749 0.6930 -0.4420 0.044 Uiso 1 1 calc R . .
H20B H 0.2370 0.7021 -0.3511 0.044 Uiso 1 1 calc R . .
H20C H 0.2601 0.7622 -0.4059 0.044 Uiso 1 1 calc R . .
C202 C -0.00044(14) 0.67283(15) -0.4293(2) 0.0325(7) Uani 1 1 d . . .
H20D H -0.0208 0.6330 -0.4534 0.049 Uiso 1 1 calc R . .
H20E H -0.0035 0.7033 -0.4816 0.049 Uiso 1 1 calc R . .
H20F H -0.0247 0.6891 -0.3792 0.049 Uiso 1 1 calc R . .
C211 C 0.23993(13) 0.64821(13) -0.62339(19) 0.0240(6) Uani 1 1 d . . .
C212 C 0.23828(14) 0.71434(14) -0.6181(2) 0.0269(6) Uani 1 1 d . . .
C213 C 0.28545(14) 0.74886(14) -0.6592(2) 0.0281(6) Uani 1 1 d . . .
H213 H 0.2857 0.7934 -0.6547 0.034 Uiso 1 1 calc R . .
C214 C 0.33215(14) 0.71856(15) -0.7066(2) 0.0300(6) Uani 1 1 d . . .
C215 C 0.33276(15) 0.65418(15) -0.7148(2) 0.0344(7) Uani 1 1 d . . .
H215 H 0.3643 0.6340 -0.7486 0.041 Uiso 1 1 calc R . .
C216 C 0.28639(15) 0.61915(14) -0.6728(2) 0.0313(6) Uani 1 1 d . . .
H216 H 0.2865 0.5746 -0.6780 0.038 Uiso 1 1 calc R . .
C221 C 0.19428(14) 0.58667(12) -0.29729(19) 0.0238(6) Uani 1 1 d . . .
C222 C 0.13978(14) 0.60221(13) -0.2508(2) 0.0255(6) Uani 1 1 d . . .
C223 C 0.14810(15) 0.59895(13) -0.1513(2) 0.0273(6) Uani 1 1 d . . .
H223 H 0.1116 0.6092 -0.1182 0.033 Uiso 1 1 calc R . .
C224 C 0.21008(16) 0.58056(13) -0.1013(2) 0.0298(6) Uani 1 1 d . . .
C225 C 0.26418(15) 0.56540(13) -0.1470(2) 0.0286(6) Uani 1 1 d . . .
H225 H 0.3062 0.5529 -0.1113 0.034 Uiso 1 1 calc R . .
C226 C 0.25637(15) 0.56861(13) -0.2455(2) 0.0273(6) Uani 1 1 d . . .
H226 H 0.2933 0.5585 -0.2780 0.033 Uiso 1 1 calc R . .
O1 O -0.0696(2) 0.81873(16) -0.4251(2) 0.0663(11) Uani 0.832(4) 1 d P A 1
O3 O -0.00316(14) 0.80801(13) -0.6376(2) 0.0328(7) Uani 0.832(4) 1 d P A 1
C1 C -0.10268(19) 0.82948(16) -0.5020(3) 0.0444(8) Uani 0.832(4) 1 d P A 1
C3 C -0.06449(16) 0.84209(16) -0.6595(2) 0.0384(7) Uani 0.832(4) 1 d P A 1
H3A H -0.1015 0.8126 -0.6838 0.046 Uiso 0.832(4) 1 calc PR A 1
H3B H -0.0600 0.8727 -0.7108 0.046 Uiso 0.832(4) 1 calc PR A 1
O1B O -0.1021(10) 0.8202(8) -0.7234(11) 0.0663(11) Uani 0.168(4) 1 d P A 2
O3B O -0.0234(7) 0.7910(7) -0.6056(12) 0.0328(7) Uani 0.168(4) 1 d P A 2
C3B C -0.10268(19) 0.82948(16) -0.5020(3) 0.0444(8) Uani 0.168(4) 1 d P A 2
H3B1 H -0.0644 0.8002 -0.4837 0.053 Uiso 0.168(4) 1 calc PR A 2
H3B2 H -0.1114 0.8516 -0.4436 0.053 Uiso 0.168(4) 1 calc PR A 2
C1B C -0.06449(16) 0.84209(16) -0.6595(2) 0.0384(7) Uani 0.168(4) 1 d P A 2
O2 O -0.15708(14) 0.79705(13) -0.53772(19) 0.0543(7) Uani 1 1 d . . .
C2 C -0.08340(16) 0.87717(14) -0.5732(2) 0.0336(7) Uani 1 1 d . . .
C4 C -0.14345(19) 0.91979(17) -0.6077(3) 0.0545(11) Uani 1 1 d . A .
H4A H -0.1304 0.9504 -0.6533 0.082 Uiso 1 1 calc R . .
H4B H -0.1572 0.9420 -0.5531 0.082 Uiso 1 1 calc R . .
H4C H -0.1813 0.8944 -0.6390 0.082 Uiso 1 1 calc R . .
C5 C -0.0224(2) 0.91542(17) -0.5271(3) 0.0486(9) Uani 1 1 d . A .
H5A H -0.0102 0.9461 -0.5732 0.073 Uiso 1 1 calc R . .
H5B H 0.0159 0.8872 -0.5075 0.073 Uiso 1 1 calc R . .
H5C H -0.0339 0.9375 -0.4710 0.073 Uiso 1 1 calc R . .
H2 H -0.169(2) 0.766(2) -0.497(3) 0.073(14) Uiso 1 1 d . . .
H3 H -0.014(2) 0.767(2) -0.651(3) 0.063(13) Uiso 1 1 d . . .
C0 C 0.43466(19) 0.97949(16) -0.8424(3) 0.0456(8) Uani 1 1 d . . .
H0 H 0.4101 1.0180 -0.8259 0.055 Uiso 1 1 calc R . .
Cl1 Cl 0.38454(4) 0.94140(5) -0.93831(6) 0.0481(2) Uani 1 1 d . . .
Cl2 Cl 0.44727(5) 0.93024(5) -0.74185(7) 0.0534(2) Uani 1 1 d . . .
Cl3 Cl 0.51231(6) 1.00260(6) -0.87358(9) 0.0801(4) Uani 1 1 d . . .

loop_
_atom_site_aniso_label
_atom_site_aniso_U_11
_atom_site_aniso_U_22
_atom_site_aniso_U_33
_atom_site_aniso_U_23
_atom_site_aniso_U_13
_atom_site_aniso_U_12
Ti1 0.0238(2) 0.0184(2) 0.0264(3) -0.00011(19) 0.01049(19) -0.00108(18)
Br11 0.03445(17) 0.03596(17) 0.04303(18) -0.00552(14) 0.01171(13) 0.01096(13)
Br12 0.0561(2) 0.0481(2) 0.02575(16) -0.00538(14) 0.00248(14) 0.01146(16)
O11 0.0288(10) 0.0201(9) 0.0315(11) 0.0034(8) 0.0136(8) 0.0026(8)
O12 0.0261(10) 0.0278(10) 0.0279(10) -0.0010(8) 0.0103(8) -0.0033(8)
O13 0.0275(10) 0.0191(10) 0.0295(10) -0.0030(8) 0.0078(8) 0.0004(8)
O14 0.0290(10) 0.0177(9) 0.0322(11) -0.0022(8) 0.0097(8) -0.0009(8)
O15 0.0361(12) 0.0274(11) 0.0392(12) -0.0073(9) 0.0042(9) -0.0065(9)
N11 0.0308(13) 0.0220(12) 0.0310(13) 0.0027(10) 0.0139(10) -0.0011(10)
N12 0.0276(12) 0.0267(13) 0.0326(13) -0.0060(10) 0.0134(10) -0.0048(10)
C11 0.0355(16) 0.0195(14) 0.0369(17) 0.0014(12) 0.0142(13) 0.0000(12)
C12 0.0467(19) 0.0246(16) 0.052(2) 0.0059(14) 0.0275(16) -0.0051(14)
C13 0.0456(18) 0.0300(16) 0.0408(18) 0.0032(14) 0.0251(15) -0.0056(14)
C14 0.0254(14) 0.0326(16) 0.0309(15) -0.0043(13) 0.0121(12) -0.0005(12)
C15 0.0267(14) 0.0201(14) 0.0372(16) -0.0054(12) 0.0055(12) 0.0031(11)
C16 0.0336(16) 0.0216(14) 0.0319(16) -0.0040(12) 0.0035(12) -0.0011(12)
C17 0.0293(15) 0.0238(14) 0.0299(15) -0.0056(12) 0.0120(12) -0.0006(12)
C18 0.0496(19) 0.0251(15) 0.0321(16) 0.0002(13) 0.0149(14) -0.0005(13)
C19 0.049(2) 0.0301(17) 0.0442(19) -0.0013(15) -0.0106(16) 0.0016(15)
C101 0.0434(18) 0.0318(17) 0.0321(17) 0.0068(13) 0.0102(14) 0.0056(14)
C102 0.0298(16) 0.0459(19) 0.0426(19) -0.0141(15) 0.0157(14) -0.0112(14)
C111 0.0260(14) 0.0228(14) 0.0229(13) 0.0004(11) 0.0078(11) 0.0036(11)
C112 0.0278(14) 0.0249(14) 0.0246(14) 0.0018(11) 0.0073(11) 0.0025(11)
C113 0.0307(15) 0.0250(15) 0.0271(15) 0.0008(12) 0.0029(12) 0.0035(12)
C114 0.0277(14) 0.0318(16) 0.0229(14) -0.0036(12) 0.0053(11) 0.0079(12)
C115 0.0287(15) 0.0358(17) 0.0273(15) -0.0017(13) 0.0126(12) 0.0004(12)
C116 0.0311(15) 0.0243(14) 0.0258(14) 0.0008(11) 0.0112(12) 0.0005(11)
C121 0.0294(14) 0.0208(14) 0.0267(14) 0.0031(11) 0.0067(11) 0.0020(11)
C122 0.0285(15) 0.0221(14) 0.0295(15) 0.0007(12) 0.0075(12) 0.0024(11)
C123 0.0345(16) 0.0271(15) 0.0278(15) 0.0033(12) 0.0091(12) 0.0053(12)
C124 0.0423(17) 0.0267(15) 0.0232(14) 0.0007(12) 0.0043(13) 0.0064(13)
C125 0.0367(17) 0.0283(16) 0.0321(16) 0.0008(13) -0.0012(13) -0.0009(13)
C126 0.0288(15) 0.0285(15) 0.0350(16) 0.0048(13) 0.0063(12) -0.0005(12)
Ti2 0.0238(2) 0.0191(2) 0.0205(2) -0.00200(19) 0.00460(19) -0.00319(18)
Br21 0.02840(16) 0.0545(2) 0.03322(17) 0.00633(15) 0.00870(12) -0.01002(14)
Br22 0.0621(2) 0.02949(16) 0.02307(15) 0.00327(12) 0.00467(14) 0.00557(14)
O21 0.0287(10) 0.0219(10) 0.0262(10) -0.0012(8) 0.0088(8) -0.0016(8)
O22 0.0277(10) 0.0244(10) 0.0216(10) -0.0029(8) 0.0038(8) -0.0006(8)
O23 0.0295(10) 0.0219(10) 0.0235(10) -0.0007(8) 0.0028(8) -0.0058(8)
O24 0.0261(10) 0.0218(10) 0.0268(10) -0.0025(8) 0.0015(8) -0.0034(8)
O25 0.0525(15) 0.0256(12) 0.0745(18) -0.0007(12) -0.0290(13) -0.0003(11)
N21 0.0236(11) 0.0212(11) 0.0232(12) -0.0026(9) 0.0046(9) -0.0011(9)
N22 0.0253(12) 0.0251(12) 0.0242(12) -0.0033(10) 0.0056(9) -0.0037(9)
C21 0.0309(15) 0.0229(14) 0.0266(14) 0.0015(11) 0.0039(12) -0.0037(11)
C22 0.0331(16) 0.0228(14) 0.0340(16) -0.0054(12) 0.0104(13) -0.0007(12)
C23 0.0337(15) 0.0257(15) 0.0282(15) -0.0051(12) 0.0123(12) -0.0015(12)
C24 0.0288(15) 0.0294(15) 0.0271(15) -0.0005(12) 0.0074(12) -0.0063(12)
C25 0.0315(15) 0.0222(14) 0.0298(15) -0.0018(12) -0.0019(12) -0.0076(12)
C26 0.0311(15) 0.0245(14) 0.0278(15) 0.0000(12) -0.0012(12) -0.0030(12)
C27 0.0268(15) 0.0275(15) 0.0280(15) 0.0010(12) 0.0000(12) -0.0035(12)
C28 0.0379(17) 0.0308(16) 0.0324(16) -0.0010(13) -0.0057(13) -0.0045(13)
C29 0.0407(18) 0.0384(18) 0.0270(16) -0.0077(13) 0.0036(13) -0.0028(14)
C201 0.0290(15) 0.0301(16) 0.0283(15) -0.0034(12) 0.0006(12) -0.0074(12)
C202 0.0250(15) 0.0404(18) 0.0331(16) -0.0006(14) 0.0070(12) 0.0017(13)
C211 0.0225(13) 0.0288(15) 0.0205(13) 0.0003(11) 0.0029(10) -0.0024(11)
C212 0.0277(14) 0.0288(15) 0.0236(14) -0.0004(12) 0.0022(11) -0.0033(12)
C213 0.0307(15) 0.0266(15) 0.0261(15) 0.0021(12) 0.0016(12) -0.0052(12)
C214 0.0246(14) 0.0405(17) 0.0253(15) 0.0057(13) 0.0053(11) -0.0045(12)
C215 0.0335(16) 0.0421(18) 0.0304(16) -0.0004(14) 0.0131(13) 0.0068(13)
C216 0.0360(16) 0.0271(15) 0.0320(16) 0.0007(13) 0.0092(13) 0.0037(12)
C221 0.0312(15) 0.0164(13) 0.0241(14) -0.0032(11) 0.0053(11) -0.0039(11)
C222 0.0312(15) 0.0190(13) 0.0261(14) -0.0019(11) 0.0040(11) -0.0065(11)
C223 0.0363(16) 0.0204(14) 0.0270(15) -0.0019(11) 0.0107(12) -0.0074(12)
C224 0.0501(18) 0.0158(13) 0.0224(14) 0.0018(11) 0.0022(13) -0.0033(12)
C225 0.0373(16) 0.0197(14) 0.0276(15) 0.0005(11) 0.0007(12) 0.0004(12)
C226 0.0315(15) 0.0211(14) 0.0290(15) -0.0014(12) 0.0041(12) -0.0001(11)
O1 0.109(3) 0.053(2) 0.0328(17) 0.0035(14) -0.0007(17) -0.0415(19)
O3 0.0269(15) 0.0256(15) 0.0468(18) -0.0004(12) 0.0080(12) 0.0020(11)
C1 0.059(2) 0.0382(19) 0.0367(19) -0.0064(15) 0.0105(17) -0.0164(16)
C3 0.0321(16) 0.047(2) 0.0361(17) -0.0039(15) 0.0061(13) 0.0106(14)
O1B 0.109(3) 0.053(2) 0.0328(17) 0.0035(14) -0.0007(17) -0.0415(19)
O3B 0.0269(15) 0.0256(15) 0.0468(18) -0.0004(12) 0.0080(12) 0.0020(11)
C3B 0.059(2) 0.0382(19) 0.0367(19) -0.0064(15) 0.0105(17) -0.0164(16)
C1B 0.0321(16) 0.047(2) 0.0361(17) -0.0039(15) 0.0061(13) 0.0106(14)
O2 0.0624(17) 0.0469(15) 0.0521(16) 0.0114(13) 0.0033(13) -0.0255(13)
C2 0.0418(17) 0.0264(15) 0.0359(17) -0.0024(13) 0.0162(14) -0.0041(13)
C4 0.052(2) 0.0342(19) 0.087(3) 0.0149(19) 0.042(2) 0.0119(16)
C5 0.064(2) 0.0369(19) 0.050(2) -0.0119(16) 0.0266(18) -0.0245(17)
C0 0.054(2) 0.0354(19) 0.046(2) -0.0016(16) 0.0027(16) 0.0105(16)
Cl1 0.0401(5) 0.0600(6) 0.0432(5) -0.0097(4) 0.0034(4) 0.0158(4)
Cl2 0.0561(5) 0.0572(6) 0.0451(5) 0.0077(4) 0.0022(4) -0.0071(4)
Cl3 0.0695(7) 0.0938(9) 0.0717(7) 0.0358(7) -0.0065(6) -0.0287(6)

loop_
_atom_type_symbol
_atom_type_description
_atom_type_scat_dispersion_real
_atom_type_scat_dispersion_imag
_atom_type_scat_source
C C 0.0033 0.0016 'International Tables Vol C Tables 4.2.6.8 and 6.1.1.4'
H H 0.0000 0.0000 'International Tables Vol C Tables 4.2.6.8 and 6.1.1.4'
N N 0.0061 0.0033 'International Tables Vol C Tables 4.2.6.8 and 6.1.1.4'
O O 0.0106 0.0060 'International Tables Vol C Tables 4.2.6.8 and 6.1.1.4'
Cl Cl 0.1484 0.1585 'International Tables Vol C Tables 4.2.6.8 and 6.1.1.4'
Ti Ti 0.2776 0.4457 'International Tables Vol C Tables 4.2.6.8 and 6.1.1.4'
Br Br -0.2901 2.4595 'International Tables Vol C Tables 4.2.6.8 and 6.1.1.4'

loop_
_geom_angle_atom_site_label_1
_geom_angle_atom_site_label_2
_geom_angle_atom_site_label_3
_geom_angle
O13 Ti1 O11 105.06(8)
O13 Ti1 O12 94.27(9)
O11 Ti1 O12 96.92(9)
O13 Ti1 O14 87.14(8)
O11 Ti1 O14 93.21(8)
O12 Ti1 O14 169.03(8)
O13 Ti1 N11 169.02(9)
O11 Ti1 N11 83.07(8)
O12 Ti1 N11 92.00(9)
O14 Ti1 N11 85.02(8)
O13 Ti1 N12 94.50(9)
O11 Ti1 N12 160.30(9)
O12 Ti1 N12 83.69(8)
O14 Ti1 N12 85.35(8)
N11 Ti1 N12 77.23(8)
C111 O11 Ti1 140.20(17)
C121 O12 Ti1 141.01(17)
C15 O13 Ti1 134.65(17)
C17 O14 Ti1 133.07(17)
C12 N11 C101 109.5(2)
C12 N11 C11 108.0(2)
C101 N11 C11 108.6(2)
C12 N11 Ti1 109.02(18)
C101 N11 Ti1 111.63(17)
C11 N11 Ti1 110.05(17)
C13 N12 C102 108.6(2)
C13 N12 C14 110.1(2)
C102 N12 C14 105.4(2)
C13 N12 Ti1 109.09(17)
C102 N12 Ti1 113.46(18)
C14 N12 Ti1 110.20(16)
N11 C11 C112 113.0(2)
N11 C11 H11A 109.0
C112 C11 H11A 109.0
N11 C11 H11B 109.0
C112 C11 H11B 109.0
H11A C11 H11B 107.8
N11 C12 C13 109.1(2)
N11 C12 H12A 109.9
C13 C12 H12A 109.9
N11 C12 H12B 109.9
C13 C12 H12B 109.9
H12A C12 H12B 108.3
N12 C13 C12 108.7(3)
N12 C13 H13A 109.9
C12 C13 H13A 109.9
N12 C13 H13B 109.9
C12 C13 H13B 109.9
H13A C13 H13B 108.3
N12 C14 C122 116.0(2)
N12 C14 H14A 108.3
C122 C14 H14A 108.3
N12 C14 H14B 108.3
C122 C14 H14B 108.3
H14A C14 H14B 107.4
O13 C15 C16 113.5(2)
O13 C15 H15A 108.9
C16 C15 H15A 108.9
O13 C15 H15B 108.9
C16 C15 H15B 108.9
H15A C15 H15B 107.7
C15 C16 C17 110.1(2)
C15 C16 C19 107.8(2)
C17 C16 C19 110.1(2)
C15 C16 C18 109.9(2)
C17 C16 C18 108.8(2)
C19 C16 C18 110.0(3)
O15 C17 O14 121.6(3)
O15 C17 C16 120.9(3)
O14 C17 C16 117.5(2)
C16 C18 H18A 109.5
C16 C18 H18B 109.5
H18A C18 H18B 109.5
C16 C18 H18C 109.5
H18A C18 H18C 109.5
H18B C18 H18C 109.5
C16 C19 H19A 109.5
C16 C19 H19B 109.5
H19A C19 H19B 109.5
C16 C19 H19C 109.5
H19A C19 H19C 109.5
H19B C19 H19C 109.5
N11 C101 H10A 109.5
N11 C101 H10B 109.5
H10A C101 H10B 109.5
N11 C101 H10C 109.5
H10A C101 H10C 109.5
H10B C101 H10C 109.5
N12 C102 H10D 109.5
N12 C102 H10E 109.5
H10D C102 H10E 109.5
N12 C102 H10F 109.5
H10D C102 H10F 109.5
H10E C102 H10F 109.5
O11 C111 C116 119.1(2)
O11 C111 C112 121.4(2)
C116 C111 C112 119.6(2)
C113 C112 C111 119.2(3)
C113 C112 C11 119.8(3)
C111 C112 C11 121.0(2)
C112 C113 C114 120.4(3)
C112 C113 H113 119.8
C114 C113 H113 119.8
C115 C114 C113 121.0(3)
C115 C114 Br11 120.5(2)
C113 C114 Br11 118.5(2)
C114 C115 C116 119.3(3)
C114 C115 H115 120.4
C116 C115 H115 120.4
C115 C116 C111 120.5(3)
C115 C116 H116 119.7
C111 C116 H116 119.7
O12 C121 C126 119.3(2)
O12 C121 C122 120.7(2)
C126 C121 C122 119.9(3)
C123 C122 C121 119.0(3)
C123 C122 C14 119.4(2)
C121 C122 C14 121.5(2)
C124 C123 C122 120.1(3)
C124 C123 H123 119.9
C122 C123 H123 119.9
C125 C124 C123 121.2(3)
C125 C124 Br12 119.7(2)
C123 C124 Br12 119.0(2)
C124 C125 C126 119.3(3)
C124 C125 H125 120.3
C126 C125 H125 120.3
C125 C126 C121 120.4(3)
C125 C126 H126 119.8
C121 C126 H126 119.8
O23 Ti2 O22 98.54(9)
O23 Ti2 O21 102.81(8)
O22 Ti2 O21 95.55(8)
O23 Ti2 O24 86.44(8)
O22 Ti2 O24 167.22(8)
O21 Ti2 O24 94.79(8)
O23 Ti2 N21 166.54(9)
O22 Ti2 N21 92.36(8)
O21 Ti2 N21 83.85(8)
O24 Ti2 N21 81.30(8)
O23 Ti2 N22 95.90(8)
O22 Ti2 N22 82.87(8)
O21 Ti2 N22 161.24(8)
O24 Ti2 N22 84.92(8)
N21 Ti2 N22 77.56(8)
C211 O21 Ti2 139.87(17)
C221 O22 Ti2 144.14(18)
C25 O23 Ti2 135.03(17)
C27 O24 Ti2 133.63(18)
C201 N21 C21 107.9(2)
C201 N21 C22 110.0(2)
C21 N21 C22 107.9(2)
C201 N21 Ti2 112.09(17)
C21 N21 Ti2 110.83(16)
C22 N21 Ti2 108.09(16)
C202 N22 C23 108.7(2)
C202 N22 C24 105.8(2)
C23 N22 C24 109.8(2)
C202 N22 Ti2 112.03(17)
C23 N22 Ti2 109.63(16)
C24 N22 Ti2 110.79(17)
N21 C21 C212 113.2(2)
N21 C21 H21A 108.9
C212 C21 H21A 108.9
N21 C21 H21B 108.9
C212 C21 H21B 108.9
H21A C21 H21B 107.8
N21 C22 C23 109.9(2)
N21 C22 H22A 109.7
C23 C22 H22A 109.7
N21 C22 H22B 109.7
C23 C22 H22B 109.7
H22A C22 H22B 108.2
N22 C23 C22 109.5(2)
N22 C23 H23A 109.8
C22 C23 H23A 109.8
N22 C23 H23B 109.8
C22 C23 H23B 109.8
H23A C23 H23B 108.2
N22 C24 C222 116.0(2)
N22 C24 H24A 108.3
C222 C24 H24A 108.3
N22 C24 H24B 108.3
C222 C24 H24B 108.3
H24A C24 H24B 107.4
O23 C25 C26 115.6(2)
O23 C25 H25A 108.4
C26 C25 H25A 108.4
O23 C25 H25B 108.4
C26 C25 H25B 108.4
H25A C25 H25B 107.4
C27 C26 C28 111.9(2)
C27 C26 C29 108.0(2)
C28 C26 C29 109.2(2)
C27 C26 C25 109.2(2)
C28 C26 C25 107.3(2)
C29 C26 C25 111.3(2)
O25 C27 O24 121.7(3)
O25 C27 C26 121.2(3)
O24 C27 C26 117.0(2)
C26 C28 H28A 109.5
C26 C28 H28B 109.5
H28A C28 H28B 109.5
C26 C28 H28C 109.5
H28A C28 H28C 109.5
H28B C28 H28C 109.5
C26 C29 H29A 109.5
C26 C29 H29B 109.5
H29A C29 H29B 109.5
C26 C29 H29C 109.5
H29A C29 H29C 109.5
H29B C29 H29C 109.5
N21 C201 H20A 109.5
N21 C201 H20B 109.5
H20A C201 H20B 109.5
N21 C201 H20C 109.5
H20A C201 H20C 109.5
H20B C201 H20C 109.5
N22 C202 H20D 109.5
N22 C202 H20E 109.5
H20D C202 H20E 109.5
N22 C202 H20F 109.5
H20D C202 H20F 109.5
H20E C202 H20F 109.5
O21 C211 C216 119.5(3)
O21 C211 C212 120.9(2)
C216 C211 C212 119.6(3)
C213 C212 C211 118.9(3)
C213 C212 C21 119.2(3)
C211 C212 C21 121.9(2)
C214 C213 C212 120.3(3)
C214 C213 H213 119.9
C212 C213 H213 119.9
C215 C214 C213 121.3(3)
C215 C214 Br21 120.7(2)
C213 C214 Br21 118.1(2)
C214 C215 C216 118.9(3)
C214 C215 H215 120.6
C216 C215 H215 120.6
C215 C216 C211 121.0(3)
C215 C216 H216 119.5
C211 C216 H216 119.5
O22 C221 C222 119.3(2)
O22 C221 C226 119.9(2)
C222 C221 C226 120.8(3)
C223 C222 C221 118.9(3)
C223 C222 C24 120.4(3)
C221 C222 C24 120.6(2)
C224 C223 C222 119.4(3)
C224 C223 H223 120.3
C222 C223 H223 120.3
C225 C224 C223 121.8(3)
C225 C224 Br22 118.8(2)
C223 C224 Br22 119.3(2)
C224 C225 C226 119.1(3)
C224 C225 H225 120.5
C226 C225 H225 120.5
C225 C226 C221 120.0(3)
C225 C226 H226 120.0
C221 C226 H226 120.0
C3 O3 H3 106(3)
O1 C1 O2 123.5(3)
O1 C1 C2 124.5(3)
O2 C1 C2 111.7(3)
O3 C3 C2 112.7(3)
O3 C3 H3A 109.1
C2 C3 H3A 109.1
O3 C3 H3B 109.1
C2 C3 H3B 109.1
H3A C3 H3B 107.8
C1 O2 H2 114(3)
C1 C2 C4 110.1(3)
C1 C2 C5 109.7(3)
C4 C2 C5 111.0(3)
C1 C2 C3 108.8(3)
C4 C2 C3 108.1(3)
C5 C2 C3 109.0(3)
C2 C4 H4A 109.5
C2 C4 H4B 109.5
H4A C4 H4B 109.5
C2 C4 H4C 109.5
H4A C4 H4C 109.5
H4B C4 H4C 109.5
C2 C5 H5A 109.5
C2 C5 H5B 109.5
H5A C5 H5B 109.5
C2 C5 H5C 109.5
H5A C5 H5C 109.5
H5B C5 H5C 109.5
Cl3 C0 Cl2 110.4(2)
Cl3 C0 Cl1 110.9(2)
Cl2 C0 Cl1 110.3(2)
Cl3 C0 H0 108.4
Cl2 C0 H0 108.4
Cl1 C0 H0 108.4

loop_
_geom_bond_atom_site_label_1
_geom_bond_atom_site_label_2
_geom_bond_distance
Ti1 O13 1.8086(19)
Ti1 O11 1.8513(19)
Ti1 O12 1.869(2)
Ti1 O14 1.986(2)
Ti1 N11 2.274(2)
Ti1 N12 2.281(2)
Br11 C114 1.907(3)
Br12 C124 1.901(3)
O11 C111 1.350(3)
O12 C121 1.341(3)
O13 C15 1.415(3)
O14 C17 1.302(3)
O15 C17 1.233(3)
N11 C12 1.479(4)
N11 C101 1.486(4)
N11 C11 1.495(4)
N12 C13 1.484(4)
N12 C102 1.492(4)
N12 C14 1.495(4)
C11 C112 1.514(4)
C11 H11A 0.9900
C11 H11B 0.9900
C12 C13 1.527(4)
C12 H12A 0.9900
C12 H12B 0.9900
C13 H13A 0.9900
C13 H13B 0.9900
C14 C122 1.503(4)
C14 H14A 0.9900
C14 H14B 0.9900
C15 C16 1.530(4)
C15 H15A 0.9900
C15 H15B 0.9900
C16 C17 1.532(4)
C16 C19 1.532(4)
C16 C18 1.535(4)
C18 H18A 0.9800
C18 H18B 0.9800
C18 H18C 0.9800
C19 H19A 0.9800
C19 H19B 0.9800
C19 H19C 0.9800
C101 H10A 0.9800
C101 H10B 0.9800
C101 H10C 0.9800
C102 H10D 0.9800
C102 H10E 0.9800
C102 H10F 0.9800
C111 C116 1.390(4)
C111 C112 1.402(4)
C112 C113 1.382(4)
C113 C114 1.381(4)
C113 H113 0.9500
C114 C115 1.371(4)
C115 C116 1.388(4)
C115 H115 0.9500
C116 H116 0.9500
C121 C126 1.395(4)
C121 C122 1.398(4)
C122 C123 1.393(4)
C123 C124 1.382(4)
C123 H123 0.9500
C124 C125 1.373(4)
C125 C126 1.385(4)
C125 H125 0.9500
C126 H126 0.9500
Ti2 O23 1.8114(18)
Ti2 O22 1.8513(19)
Ti2 O21 1.8571(19)
Ti2 O24 1.9817(19)
Ti2 N21 2.263(2)
Ti2 N22 2.299(2)
Br21 C214 1.889(3)
Br22 C224 1.906(3)
O21 C211 1.345(3)
O22 C221 1.345(3)
O23 C25 1.409(3)
O24 C27 1.298(3)
O25 C27 1.219(4)
N21 C201 1.482(3)
N21 C21 1.491(3)
N21 C22 1.495(3)
N22 C202 1.490(4)
N22 C23 1.493(4)
N22 C24 1.501(4)
C21 C212 1.509(4)
C21 H21A 0.9900
C21 H21B 0.9900
C22 C23 1.516(4)
C22 H22A 0.9900
C22 H22B 0.9900
C23 H23A 0.9900
C23 H23B 0.9900
C24 C222 1.506(4)
C24 H24A 0.9900
C24 H24B 0.9900
C25 C26 1.540(4)
C25 H25A 0.9900
C25 H25B 0.9900
C26 C27 1.527(4)
C26 C28 1.529(4)
C26 C29 1.538(4)
C28 H28A 0.9800
C28 H28B 0.9800
C28 H28C 0.9800
C29 H29A 0.9800
C29 H29B 0.9800
C29 H29C 0.9800
C201 H20A 0.9800
C201 H20B 0.9800
C201 H20C 0.9800
C202 H20D 0.9800
C202 H20E 0.9800
C202 H20F 0.9800
C211 C216 1.389(4)
C211 C212 1.410(4)
C212 C213 1.389(4)
C213 C214 1.388(4)
C213 H213 0.9500
C214 C215 1.375(4)
C215 C216 1.390(4)
C215 H215 0.9500
C216 H216 0.9500
C221 C222 1.394(4)
C221 C226 1.396(4)
C222 C223 1.396(4)
C223 C224 1.387(4)
C223 H223 0.9500
C224 C225 1.379(4)
C225 C226 1.383(4)
C225 H225 0.9500
C226 H226 0.9500
O1 C1 1.207(5)
O3 C3 1.417(4)
O3 H3 0.91(4)
C1 O2 1.321(4)
C1 C2 1.521(5)
C3 C2 1.527(4)
C3 H3A 0.9900
C3 H3B 0.9900
O3B H3 0.87(4)
O2 H2 0.93(5)
C2 C4 1.524(5)
C2 C5 1.527(4)
C4 H4A 0.9800
C4 H4B 0.9800
C4 H4C 0.9800
C5 H5A 0.9800
C5 H5B 0.9800
C5 H5C 0.9800
C0 Cl3 1.746(4)
C0 Cl2 1.755(4)
C0 Cl1 1.760(4)
C0 H0 1.0000
